data_2300131
loop_
_publ_author_name
'Fortes, A. D.'
'Wood, I. G.'
'Vo\<cadlo, L.'
'Brand, H. E. A.'
'Knight, K. S.'

_publ_section_title
;
 Crystal structures and thermal expansion of \a-MgSO~4~ and \b-MgSO~4~
 from 4.2 to 300K by neutron powder diffraction
;
_journal_coeditor_code DB5013
_journal_issue 4
_journal_name_full 'Journal of Applied Crystallography'
_journal_page_first 761
_journal_page_last 770
_journal_paper_doi 10.1107/S0021889807029937
_journal_volume 40
_journal_year 2007
_chemical_compound_source 'Sigma Ultra MgSO4 M7506 dried at 400 deg C for 24 hr.'
_chemical_formula_moiety 'SO4 2-, MgO6 2+'
_chemical_formula_structural MgSO4
_chemical_formula_sum 'Mg O4 S'
_chemical_formula_weight 120.37
_chemical_melting_point 1200
_chemical_name_common 'magnesium sulfate'
_chemical_name_systematic 'alpha-magnesium sulfate'
_space_group_IT_number 62
_symmetry_cell_setting orthorhombic
_symmetry_space_group_name_Hall '-P 2c 2ab'
_symmetry_space_group_name_H-M 'P b n m'
_cell_angle_alpha 90.0
_cell_angle_beta 90.0
_cell_angle_gamma 90.0
_cell_formula_units_Z 4
_cell_length_a 4.73431(8)
_cell_length_b 8.58171(12)
_cell_length_c 6.67266(11)
_cell_measurement_temperature 4
_cell_volume 271.100(7)
_pd_block_id 2006-08-30T22:46|BETAMGSO4_4KPROFILE_phase1|ADF||
_pd_phase_name 'BETA MGSO4 4K'
_cod_data_source_file db5013.cif
_cod_data_source_block BETAMGSO4_4KPROFILE_phase_1
_cod_depositor_comments
;
The following automatic conversions were performed:
'_geom_bond_publ_flag' value 'N' changed to 'n' according to
'/home/saulius/struct/CIF-dictionaries/cif_core.dic' dictionary named
'cif_core.dic' version 2.4.1 from 2010-06-29 (28
times).

'_geom_angle_publ_flag' value 'N' changed to 'n' according to
'/home/saulius/struct/CIF-dictionaries/cif_core.dic' dictionary named
'cif_core.dic' version 2.4.1 from 2010-06-29 (28 times).

Automatic conversion script
Id: cif_fix_enum 1527 2010-12-29 10:47:43Z saulius 

The following automatic conversions were performed:

'_geom_bond_publ_flag' value 'N' changed to 'n' according to
/home/saulius/struct/CIF-dictionaries/cif_core.dic dictionary named
'cif_core.dic' version 2.4.1 from 2010-06-29 (28
times).

'_geom_angle_publ_flag' value 'N' changed to 'n' according
to /home/saulius/struct/CIF-dictionaries/cif_core.dic dictionary
named 'cif_core.dic' version 2.4.1 from 2010-06-29 (28 times).

Automatic conversion script
Id: cif_fix_values 1715 2011-07-08 13:25:40Z adriana 
;
_cod_original_cell_volume 271.100(5)
_cod_database_code 2300131

loop_
_symmetry_equiv_pos_site_id
_symmetry_equiv_pos_as_xyz
1 +x,+y,+z
2 -x+1/2,+y+1/2,+z
3 +x+1/2,-y+1/2,+z+1/2
4 -x,-y,+z+1/2
-1 -x,-y,-z
-2 +x+1/2,-y+1/2,-z
-3 -x+1/2,+y+1/2,-z+1/2
-4 +x,+y,-z+1/2

loop_
_atom_site_type_symbol
_atom_site_label
_atom_site_fract_x
_atom_site_fract_y
_atom_site_fract_z
_atom_site_occupancy
_atom_site_thermal_displace_type
_atom_site_U_iso_or_equiv
_atom_site_symmetry_multiplicity
O O3 0.33850(22) 0.12604(12) 0.06902(13) 1.0 Uiso 0.00823(27) 8
O O2 0.46282(28) 0.35178(14) 0.25 1.0 Uiso 0.0068(4) 4
O O1 0.77592(30) 0.12658(25) 0.25 1.0 Uiso 0.0079(4) 4
S S 0.4817(7) 0.18038(25) 0.25 1.0 Uiso 0.0089(7) 4
Mg Mg 0.0 0.0 0.0 1.0 Uiso 0.0059(4) 4

loop_
_atom_type_symbol
_atom_type_number_in_cell
O 16.0
S 4.0
Mg 4.0

loop_
_geom_angle_atom_site_label_1
_geom_angle_atom_site_label_2
_geom_angle_atom_site_label_3
_geom_angle
_geom_angle_site_symmetry_1
_geom_angle_site_symmetry_2
_geom_angle_site_symmetry_3
_geom_angle_publ_flag
S O3 Mg 137.66(12) 1_555 . 1_555 n
S O2 Mg 126.73(4) 1_555 . 2_555 n
S O2 Mg 126.73(4) 1_555 . 3_555 n
Mg O2 Mg 104.82(5) 2_555 . 3_555 n
S O1 Mg 126.72(6) 1_555 . 1_655 n
S O1 Mg 126.72(6) 1_555 . 4_655 n
Mg O1 Mg 95.38(7) 1_655 . 4_655 n
O3 S O3 111.47(22) 1_555 . -4_446 n
O3 S O2 106.88(13) 1_555 . 1_555 n
O3 S O1 109.87(13) 1_555 . 1_555 n
O3 S O2 106.88(13) -4_445 . 1_555 n
O3 S O1 109.87(13) -4_555 . 1_555 n
O2 S O1 111.81(24) 1_555 . 1_555 n
O3 Mg O3 180.0 1_555 . -1_555 n
O3 Mg O2 94.46(5) 1_555 . 2_545 n
O3 Mg O2 85.54(5) 1_555 . 3_454 n
O3 Mg O1 86.89(5) 1_555 . 1_455 n
O3 Mg O1 93.11(5) 1_555 . 4_654 n
O3 Mg O2 85.54(5) -1_555 . 2_545 n
O3 Mg O2 94.46(5) -1_555 . 3_454 n
O3 Mg O1 93.11(5) -1_555 . 1_455 n
O3 Mg O1 86.89(5) -1_555 . 4_654 n
O2 Mg O2 179.9802 2_545 . 3_454 n
O2 Mg O1 75.18(5) 2_545 . 1_455 n
O2 Mg O1 104.82(5) 2_545 . 4_654 n
O2 Mg O1 104.82(5) 3_454 . 1_455 n
O2 Mg O1 75.18(5) 3_454 . 4_654 n
O1 Mg O1 180.0 1_455 . 4_654 n

loop_
_geom_bond_atom_site_label_1
_geom_bond_atom_site_label_2
_geom_bond_distance
_geom_bond_site_symmetry_1
_geom_bond_site_symmetry_2
_geom_bond_publ_flag
O3 S 1.4612(18) . 1_555 n
O3 Mg 1.9875(10) . 1_555 n
O2 S 1.4736(25) . 1_555 n
O2 Mg 2.1051(8) . 2_555 n
O2 Mg 2.1051(8) . 3_555 n
O1 S 1.468(4) . 1_555 n
O1 Mg 2.2557(12) . 1_655 n
O1 Mg 2.2557(12) . 4_655 n
S O3 1.4612(18) . 1_555 n
S O3 1.4612(18) . -4_555 n
S O2 1.4736(25) . 1_555 n
S O1 1.468(4) . 1_555 n
S Mg 3.2217(27) . 1_555 n
S Mg 3.2115(19) . 2_555 n
S Mg 3.2115(19) . 3_555 n
S Mg 3.2217(27) . 4_555 n
Mg O3 1.9875(10) . 1_555 n
Mg O3 1.9875(10) . -1_555 n
Mg O2 2.1051(8) . 2_545 n
Mg O2 2.1051(8) . 3_454 n
Mg O1 2.2557(12) . 1_455 n
Mg O1 2.2557(12) . 4_654 n
Mg S 3.2217(27) . 1_555 n
Mg S 3.2115(19) . 2_545 n
Mg S 3.2115(19) . 3_454 n
Mg S 3.2217(27) . 4_554 n
Mg Mg 3.33633(5) . 4_554 n
Mg Mg 3.33633(5) . 4_555 n

loop_
_pd_block_diffractogram_id
2006-08-30T22:46|BETAMGSO4_4KPROFILE_H_01|ADF|HRPD
2006-08-30T22:46|BETAMGSO4_4KPROFILE_H_02|ADF|HRPD
